data_4067512
loop_
_publ_author_name
'Ouli\'e, Pascal'
'Altes, Lena'
'Milosevic, Sandra'
'Bouteille, Romain'
'M\"uller-Bunz, Helge'
'McGlinchey, Michael J.'

_publ_section_title
;
 Different Reactivity Patterns of Trimethylsilyl- and Phenyl-Substituted
 Propargylallenes: Fe2(CO)9- and [Ag]+-Promoted Cyclizations
;
_journal_issue 3
_journal_name_full Organometallics
_journal_page_first 676
_journal_paper_doi 10.1021/om9009872
_journal_volume 29
_journal_year 2010
_chemical_formula_moiety 'C43 H30 O'
_chemical_formula_sum 'C43 H30 O'
_chemical_formula_weight 562.67
_chemical_name_systematic
; 
 ? 
;
_space_group_IT_number 14
_symmetry_cell_setting monoclinic
_symmetry_space_group_name_Hall '-P 2yn'
_symmetry_space_group_name_H-M 'P 1 21/n 1'
_atom_sites_solution_hydrogens geom
_atom_sites_solution_primary direct
_atom_sites_solution_secondary difmap
_audit_creation_method SHELXL-97
_cell_angle_alpha 90.00
_cell_angle_beta 91.641(4)
_cell_angle_gamma 90.00
_cell_formula_units_Z 4
_cell_length_a 8.4024(12)
_cell_length_b 23.421(3)
_cell_length_c 15.892(2)
_cell_measurement_reflns_used 3992
_cell_measurement_temperature 293(2)
_cell_measurement_theta_max 20.81
_cell_measurement_theta_min 2.16
_cell_volume 3126.1(7)
_computing_cell_refinement 'Bruker SAINT'
_computing_data_collection 'Bruker SMART'
_computing_data_reduction 'Bruker SAINT'
_computing_molecular_graphics 'Bruker SHELXTL'
_computing_publication_material 'Bruker SHELXTL'
_computing_structure_refinement 'SHELXL-97 (Sheldrick, 1997)'
_computing_structure_solution 'SHELXS-97 (Sheldrick, 1990)'
_diffrn_ambient_temperature 293(2)
_diffrn_detector_area_resol_mean 8.366
_diffrn_measured_fraction_theta_full 0.995
_diffrn_measured_fraction_theta_max 0.995
_diffrn_measurement_device_type 'CCD area detector'
_diffrn_measurement_method '\f and \w scans'
_diffrn_radiation_monochromator graphite
_diffrn_radiation_source 'sealed tube'
_diffrn_radiation_type MoK\a
_diffrn_radiation_wavelength 0.71073
_diffrn_reflns_av_R_equivalents 0.0242
_diffrn_reflns_av_sigmaI/netI 0.0178
_diffrn_reflns_limit_h_max 8
_diffrn_reflns_limit_h_min -8
_diffrn_reflns_limit_k_max 23
_diffrn_reflns_limit_k_min -23
_diffrn_reflns_limit_l_max 15
_diffrn_reflns_limit_l_min -15
_diffrn_reflns_number 16631
_diffrn_reflns_theta_full 20.86
_diffrn_reflns_theta_max 20.86
_diffrn_reflns_theta_min 1.55
_exptl_absorpt_coefficient_mu 0.070
_exptl_absorpt_correction_T_max 0.9862
_exptl_absorpt_correction_T_min 0.8769
_exptl_absorpt_correction_type multi-scan
_exptl_absorpt_process_details
; 
 SADABS v.2.10 (Bruker,2003) was used for absorption correction. 
 R(int) for selected reflections was 0.033 before and 0.024 after 
 correction. The Ratio of minimum to maximum transmission is 0.889140. 
 The \l/2 correction factor is 0.0015 
;
_exptl_crystal_colour colourless
_exptl_crystal_density_diffrn 1.195
_exptl_crystal_density_method 'not measured'
_exptl_crystal_description block
_exptl_crystal_F_000 1184
_exptl_crystal_size_max 0.40
_exptl_crystal_size_mid 0.25
_exptl_crystal_size_min 0.20
_refine_diff_density_max 0.109
_refine_diff_density_min -0.095
_refine_diff_density_rms 0.020
_refine_ls_extinction_method none
_refine_ls_goodness_of_fit_ref 1.044
_refine_ls_hydrogen_treatment constr
_refine_ls_matrix_type full
_refine_ls_number_parameters 398
_refine_ls_number_reflns 3291
_refine_ls_number_restraints 131
_refine_ls_restrained_S_all 1.029
_refine_ls_R_factor_all 0.0496
_refine_ls_R_factor_gt 0.0397
_refine_ls_shift/su_max 0.000
_refine_ls_shift/su_mean 0.000
_refine_ls_structure_factor_coef Fsqd
_refine_ls_weighting_details 'calc w=1/[\s^2^(Fo^2^)+(0.0390P)^2^+0.8428P] where P=(Fo^2^+2Fc^2^)/3'
_refine_ls_weighting_scheme calc
_refine_ls_wR_factor_gt 0.0920
_refine_ls_wR_factor_ref 0.0976
_reflns_number_gt 2741
_reflns_number_total 3291
_reflns_threshold_expression I>2\s(I)
_cod_data_source_file om9009872_si_001.cif
_cod_data_source_block mjm288(27)
_cod_original_cell_volume 3126.2(8)
_cod_original_sg_symbol_H-M 'P 21/n'
_cod_database_code 4067512

loop_
_symmetry_equiv_pos_as_xyz
'x, y, z'
'-x+1/2, y+1/2, -z+1/2'
'-x, -y, -z'
'x-1/2, -y-1/2, z-1/2'

loop_
_atom_site_label
_atom_site_type_symbol
_atom_site_fract_x
_atom_site_fract_y
_atom_site_fract_z
_atom_site_U_iso_or_equiv
_atom_site_adp_type
_atom_site_occupancy
_atom_site_symmetry_multiplicity
_atom_site_calc_flag
_atom_site_refinement_flags
C1 C 0.3866(3) 0.19372(10) 0.08715(16) 0.0815(7) Uani 1 1 d U
H1 H 0.4624 0.1693 0.1111 0.098 Uiso 1 1 calc R
C2 C 0.4200(4) 0.22502(13) 0.01593(19) 0.1059(9) Uani 1 1 d U
H2 H 0.5193 0.2218 -0.0080 0.127 Uiso 1 1 calc R
C3 C 0.3081(5) 0.26068(14) -0.01962(19) 0.1131(11) Uani 1 1 d U
H3 H 0.3327 0.2813 -0.0676 0.136 Uiso 1 1 calc R
C4 C 0.1597(4) 0.26675(11) 0.01410(18) 0.0963(9) Uani 1 1 d U
H4 H 0.0841 0.2909 -0.0107 0.116 Uiso 1 1 calc R
C4A C 0.1262(3) 0.23589(9) 0.08588(15) 0.0709(6) Uani 1 1 d U
C4B C -0.0175(3) 0.23226(9) 0.13524(15) 0.0717(7) Uani 1 1 d U
C5 C -0.1622(4) 0.26030(11) 0.1271(2) 0.0973(9) Uani 1 1 d U
H5 H -0.1805 0.2866 0.0841 0.117 Uiso 1 1 calc R
C6 C -0.2775(4) 0.24856(15) 0.1833(3) 0.1124(11) Uani 1 1 d U
H6 H -0.3739 0.2680 0.1788 0.135 Uiso 1 1 calc R
C7 C -0.2553(4) 0.20876(14) 0.2465(2) 0.1069(9) Uani 1 1 d U
H7 H -0.3368 0.2009 0.2831 0.128 Uiso 1 1 calc R
C8 C -0.1098(3) 0.18043(11) 0.25505(16) 0.0843(7) Uani 1 1 d U
H8 H -0.0927 0.1536 0.2975 0.101 Uiso 1 1 calc R
C8A C 0.0073(3) 0.19274(9) 0.19982(14) 0.0645(6) Uani 1 1 d U
C9 C 0.1767(3) 0.16928(8) 0.19852(12) 0.0577(6) Uani 1 1 d U
C9A C 0.2397(3) 0.19943(8) 0.12176(14) 0.0630(6) Uani 1 1 d U
O O 0.26656(18) 0.18283(6) 0.27356(8) 0.0729(5) Uani 1 1 d U
C35 C 0.2709(3) 0.24099(10) 0.29703(16) 0.0915(8) Uani 1 1 d U
H35A H 0.3339 0.2453 0.3480 0.137 Uiso 1 1 calc R
H35B H 0.1646 0.2542 0.3060 0.137 Uiso 1 1 calc R
H35C H 0.3172 0.2630 0.2530 0.137 Uiso 1 1 calc R
C10 C 0.1831(2) 0.10516(8) 0.19086(12) 0.0518(5) Uani 1 1 d U
C11 C 0.2596(2) 0.06777(8) 0.24151(12) 0.0555(5) Uani 1 1 d U
C23 C 0.3588(3) 0.07471(8) 0.31965(14) 0.0626(6) Uani 1 1 d U
C24 C 0.5206(3) 0.07595(11) 0.31698(17) 0.0942(8) Uani 1 1 d U
H24 H 0.5686 0.0753 0.2650 0.113 Uiso 1 1 calc R
C25 C 0.6155(4) 0.07821(14) 0.3896(3) 0.1211(11) Uani 1 1 d U
H25 H 0.7257 0.0793 0.3858 0.145 Uiso 1 1 calc R
C26 C 0.5491(6) 0.07888(14) 0.4649(2) 0.1291(14) Uani 1 1 d U
H26 H 0.6129 0.0797 0.5137 0.155 Uiso 1 1 calc R
C27 C 0.3904(6) 0.07845(18) 0.4699(2) 0.1498(16) Uani 1 1 d U
H27 H 0.3438 0.0797 0.5223 0.180 Uiso 1 1 calc R
C28 C 0.2943(4) 0.07613(14) 0.39653(17) 0.1142(10) Uani 1 1 d U
H28 H 0.1841 0.0756 0.4008 0.137 Uiso 1 1 calc R
C12 C 0.2299(2) 0.00735(8) 0.20811(13) 0.0609(6) Uani 1 1 d U
C12A C 0.3808(3) -0.02662(9) 0.19602(16) 0.0737(7) Uani 1 1 d U
C15 C 0.5029(4) -0.01540(12) 0.1432(2) 0.1002(9) Uani 1 1 d U
H15 H 0.4989 0.0161 0.1077 0.120 Uiso 1 1 calc R
C16 C 0.6326(4) -0.05191(18) 0.1438(3) 0.1443(15) Uani 1 1 d U
H16 H 0.7166 -0.0446 0.1085 0.173 Uiso 1 1 calc R
C17 C 0.6387(6) -0.0985(2) 0.1955(4) 0.170(2) Uani 1 1 d U
H17 H 0.7269 -0.1224 0.1951 0.204 Uiso 1 1 calc R
C18 C 0.5166(5) -0.11035(15) 0.2478(3) 0.1357(15) Uani 1 1 d U
H18 H 0.5212 -0.1424 0.2824 0.163 Uiso 1 1 calc R
C18A C 0.3854(4) -0.07405(10) 0.24883(18) 0.0899(8) Uani 1 1 d U
C18B C 0.2382(4) -0.07642(10) 0.29446(17) 0.0884(8) Uani 1 1 d U
C19 C 0.1801(6) -0.11592(14) 0.3514(2) 0.1328(14) Uani 1 1 d U
H19 H 0.2405 -0.1477 0.3670 0.159 Uiso 1 1 calc R
C20 C 0.0344(7) -0.1075(2) 0.3838(3) 0.172(2) Uani 1 1 d U
H20 H -0.0042 -0.1334 0.4227 0.207 Uiso 1 1 calc R
C21 C -0.0571(5) -0.0613(2) 0.3602(3) 0.1608(16) Uani 1 1 d U
H21 H -0.1570 -0.0564 0.3830 0.193 Uiso 1 1 calc R
C22 C -0.0024(4) -0.02187(14) 0.3029(2) 0.1121(10) Uani 1 1 d U
H22 H -0.0648 0.0092 0.2864 0.135 Uiso 1 1 calc R
C22A C 0.1451(3) -0.02967(10) 0.27117(15) 0.0752(7) Uani 1 1 d U
C13 C 0.1302(3) 0.01819(8) 0.13076(13) 0.0643(6) Uani 1 1 d U
H13 H 0.0937 -0.0101 0.0940 0.077 Uiso 1 1 calc R
C14 C 0.1004(2) 0.07352(8) 0.12118(12) 0.0562(5) Uani 1 1 d U
C29 C -0.0067(3) 0.09725(8) 0.05412(13) 0.0588(6) Uani 1 1 d U
C30 C 0.0509(3) 0.12110(9) -0.01819(14) 0.0724(7) Uani 1 1 d U
H30 H 0.1602 0.1244 -0.0247 0.087 Uiso 1 1 calc R
C31 C -0.0534(4) 0.14034(10) -0.08153(16) 0.0904(8) Uani 1 1 d U
H31 H -0.0138 0.1568 -0.1299 0.109 Uiso 1 1 calc R
C32 C -0.2127(5) 0.13516(11) -0.0728(2) 0.0973(10) Uani 1 1 d U
H41 H -0.2821 0.1479 -0.1154 0.117 Uiso 1 1 calc R
C33 C -0.2716(3) 0.11146(11) -0.0019(2) 0.0948(8) Uani 1 1 d U
H32 H -0.3810 0.1081 0.0038 0.114 Uiso 1 1 calc R
C34 C -0.1691(3) 0.09250(10) 0.06138(15) 0.0751(7) Uani 1 1 d U
H33 H -0.2102 0.0763 0.1096 0.090 Uiso 1 1 calc R

loop_
_atom_site_aniso_label
_atom_site_aniso_U_11
_atom_site_aniso_U_22
_atom_site_aniso_U_33
_atom_site_aniso_U_23
_atom_site_aniso_U_13
_atom_site_aniso_U_12
C1 0.102(2) 0.0659(16) 0.0764(17) 0.0014(14) -0.0047(15) -0.0136(14)
C2 0.138(3) 0.091(2) 0.089(2) 0.0076(18) 0.0139(19) -0.0268(19)
C3 0.179(3) 0.084(2) 0.076(2) 0.0187(17) -0.007(2) -0.034(2)
C4 0.151(3) 0.0553(16) 0.080(2) 0.0100(15) -0.0370(18) -0.0129(18)
C4A 0.107(2) 0.0385(13) 0.0651(15) -0.0038(12) -0.0264(14) -0.0062(13)
C4B 0.0964(19) 0.0392(13) 0.0775(17) -0.0136(12) -0.0350(15) 0.0078(13)
C5 0.113(2) 0.0623(17) 0.114(2) -0.0168(16) -0.0460(19) 0.0154(17)
C6 0.100(2) 0.094(2) 0.141(3) -0.037(2) -0.036(2) 0.026(2)
C7 0.093(2) 0.110(2) 0.117(2) -0.036(2) -0.0028(18) 0.0134(19)
C8 0.096(2) 0.0786(17) 0.0773(18) -0.0176(14) -0.0063(15) 0.0123(16)
C8A 0.0827(17) 0.0461(13) 0.0636(15) -0.0157(12) -0.0137(13) 0.0046(12)
C9 0.0782(15) 0.0426(12) 0.0511(13) -0.0065(10) -0.0177(11) 0.0001(11)
C9A 0.0889(17) 0.0393(12) 0.0599(14) -0.0036(11) -0.0141(13) -0.0073(12)
O 0.1057(12) 0.0460(9) 0.0650(10) -0.0110(7) -0.0305(9) 0.0018(8)
C35 0.125(2) 0.0571(15) 0.0902(18) -0.0255(13) -0.0333(16) -0.0024(14)
C10 0.0678(13) 0.0370(11) 0.0500(12) -0.0035(10) -0.0082(10) -0.0007(10)
C11 0.0712(14) 0.0424(12) 0.0521(12) -0.0021(10) -0.0109(11) -0.0010(10)
C23 0.0837(17) 0.0454(12) 0.0577(15) 0.0023(11) -0.0166(13) -0.0040(11)
C24 0.089(2) 0.106(2) 0.0863(19) -0.0188(16) -0.0292(16) -0.0042(16)
C25 0.111(2) 0.117(3) 0.132(3) -0.018(2) -0.059(2) -0.0008(19)
C26 0.190(4) 0.098(2) 0.095(2) 0.020(2) -0.073(3) -0.031(3)
C27 0.191(4) 0.197(4) 0.061(2) 0.011(2) -0.016(2) -0.070(3)
C28 0.122(2) 0.160(3) 0.0602(18) -0.0064(18) -0.0068(17) -0.039(2)
C12 0.0750(15) 0.0402(12) 0.0662(14) 0.0035(10) -0.0191(12) 0.0011(11)
C12A 0.0828(17) 0.0480(14) 0.0882(18) -0.0166(13) -0.0321(14) 0.0049(13)
C15 0.091(2) 0.0756(18) 0.134(3) -0.0339(17) -0.0086(18) 0.0067(17)
C16 0.094(2) 0.122(3) 0.216(4) -0.073(3) -0.009(2) 0.023(2)
C17 0.124(3) 0.126(4) 0.256(6) -0.072(4) -0.077(3) 0.060(3)
C18 0.155(3) 0.073(2) 0.173(4) -0.026(2) -0.098(3) 0.043(3)
C18A 0.119(2) 0.0473(15) 0.100(2) -0.0141(14) -0.0635(18) 0.0123(16)
C18B 0.135(2) 0.0458(15) 0.0810(18) 0.0084(14) -0.0569(17) -0.0127(16)
C19 0.227(4) 0.0654(19) 0.101(3) 0.0274(19) -0.075(3) -0.037(3)
C20 0.252(6) 0.133(4) 0.131(4) 0.056(3) -0.030(4) -0.091(4)
C21 0.161(4) 0.172(4) 0.149(3) 0.048(3) 0.009(3) -0.067(3)
C22 0.108(2) 0.107(2) 0.121(2) 0.033(2) -0.0026(19) -0.0237(19)
C22A 0.0907(18) 0.0553(15) 0.0778(16) 0.0103(13) -0.0280(14) -0.0148(14)
C13 0.0831(15) 0.0425(13) 0.0658(14) -0.0065(11) -0.0231(12) 0.0000(11)
C14 0.0729(14) 0.0410(13) 0.0539(13) -0.0007(10) -0.0133(11) 0.0006(10)
C29 0.0828(17) 0.0350(11) 0.0574(14) -0.0083(10) -0.0194(12) 0.0036(11)
C30 0.1033(18) 0.0509(13) 0.0618(15) -0.0043(12) -0.0178(14) 0.0001(12)
C31 0.151(3) 0.0527(15) 0.0659(17) 0.0010(12) -0.0317(18) 0.0013(17)
C32 0.142(3) 0.0576(16) 0.089(2) -0.0122(15) -0.060(2) 0.0154(18)
C33 0.094(2) 0.0800(19) 0.108(2) -0.0173(17) -0.0404(18) 0.0157(15)
C34 0.0819(18) 0.0680(15) 0.0738(16) -0.0064(12) -0.0224(14) 0.0046(13)

loop_
_atom_type_symbol
_atom_type_description
_atom_type_scat_dispersion_real
_atom_type_scat_dispersion_imag
_atom_type_scat_source
C C 0.0033 0.0016 'International Tables Vol C Tables 4.2.6.8 and 6.1.1.4'
H H 0.0000 0.0000 'International Tables Vol C Tables 4.2.6.8 and 6.1.1.4'
O O 0.0106 0.0060 'International Tables Vol C Tables 4.2.6.8 and 6.1.1.4'

loop_
_geom_angle_atom_site_label_1
_geom_angle_atom_site_label_2
_geom_angle_atom_site_label_3
_geom_angle
C9A C1 C2 118.8(3)
C9A C1 H1 120.6
C2 C1 H1 120.6
C3 C2 C1 120.6(3)
C3 C2 H2 119.7
C1 C2 H2 119.7
C2 C3 C4 121.4(3)
C2 C3 H3 119.3
C4 C3 H3 119.3
C3 C4 C4A 118.3(3)
C3 C4 H4 120.9
C4A C4 H4 120.9
C4 C4A C9A 120.3(3)
C4 C4A C4B 131.5(3)
C9A C4A C4B 108.2(2)
C5 C4B C8A 119.8(3)
C5 C4B C4A 131.2(3)
C8A C4B C4A 109.0(2)
C6 C5 C4B 118.8(3)
C6 C5 H5 120.6
C4B C5 H5 120.6
C5 C6 C7 122.0(3)
C5 C6 H6 119.0
C7 C6 H6 119.0
C6 C7 C8 119.5(3)
C6 C7 H7 120.2
C8 C7 H7 120.2
C8A C8 C7 118.8(3)
C8A C8 H8 120.6
C7 C8 H8 120.6
C8 C8A C4B 121.2(2)
C8 C8A C9 128.4(2)
C4B C8A C9 110.4(2)
O C9 C10 105.62(15)
O C9 C9A 112.28(16)
C10 C9 C9A 112.60(16)
O C9 C8A 112.31(16)
C10 C9 C8A 113.28(17)
C9A C9 C8A 100.98(17)
C1 C9A C4A 120.7(2)
C1 C9A C9 128.0(2)
C4A C9A C9 111.3(2)
C35 O C9 116.33(16)
O C35 H35A 109.5
O C35 H35B 109.5
H35A C35 H35B 109.5
O C35 H35C 109.5
H35A C35 H35C 109.5
H35B C35 H35C 109.5
C11 C10 C14 109.10(16)
C11 C10 C9 128.28(17)
C14 C10 C9 122.62(16)
C10 C11 C23 132.73(18)
C10 C11 C12 108.97(16)
C23 C11 C12 118.29(17)
C28 C23 C24 117.0(2)
C28 C23 C11 121.9(2)
C24 C23 C11 120.9(2)
C23 C24 C25 121.8(3)
C23 C24 H24 119.1
C25 C24 H24 119.1
C26 C25 C24 120.1(3)
C26 C25 H25 119.9
C24 C25 H25 119.9
C25 C26 C27 119.7(3)
C25 C26 H26 120.1
C27 C26 H26 120.1
C26 C27 C28 120.2(3)
C26 C27 H27 119.9
C28 C27 H27 119.9
C23 C28 C27 121.2(3)
C23 C28 H28 119.4
C27 C28 H28 119.4
C13 C12 C12A 115.97(19)
C13 C12 C22A 112.28(18)
C12A C12 C22A 101.19(19)
C13 C12 C11 102.19(16)
C12A C12 C11 113.65(17)
C22A C12 C11 111.99(18)
C15 C12A C18A 120.9(3)
C15 C12A C12 128.5(2)
C18A C12A C12 110.6(3)
C12A C15 C16 118.7(3)
C12A C15 H15 120.6
C16 C15 H15 120.6
C17 C16 C15 120.9(4)
C17 C16 H16 119.6
C15 C16 H16 119.6
C16 C17 C18 120.8(4)
C16 C17 H17 119.6
C18 C17 H17 119.6
C17 C18 C18A 119.4(4)
C17 C18 H18 120.3
C18A C18 H18 120.3
C12A C18A C18 119.2(4)
C12A C18A C18B 108.8(2)
C18 C18A C18B 131.9(3)
C22A C18B C19 119.5(4)
C22A C18B C18A 108.5(2)
C19 C18B C18A 132.0(3)
C20 C19 C18B 119.1(4)
C20 C19 H19 120.4
C18B C19 H19 120.4
C19 C20 C21 121.0(4)
C19 C20 H20 119.5
C21 C20 H20 119.5
C20 C21 C22 120.7(5)
C20 C21 H21 119.6
C22 C21 H21 119.6
C22A C22 C21 118.5(3)
C22A C22 H22 120.8
C21 C22 H22 120.8
C22 C22A C18B 121.1(3)
C22 C22A C12 128.0(2)
C18B C22A C12 110.8(3)
C14 C13 C12 111.15(18)
C14 C13 H13 124.4
C12 C13 H13 124.4
C13 C14 C29 123.83(18)
C13 C14 C10 108.55(17)
C29 C14 C10 127.51(17)
C34 C29 C30 118.4(2)
C34 C29 C14 119.5(2)
C30 C29 C14 122.0(2)
C29 C30 C31 120.4(3)
C29 C30 H30 119.8
C31 C30 H30 119.8
C32 C31 C30 120.1(3)
C32 C31 H31 120.0
C30 C31 H31 120.0
C31 C32 C33 120.3(3)
C31 C32 H41 119.9
C33 C32 H41 119.9
C32 C33 C34 120.1(3)
C32 C33 H32 120.0
C34 C33 H32 120.0
C29 C34 C33 120.8(3)
C29 C34 H33 119.6
C33 C34 H33 119.6

loop_
_geom_bond_atom_site_label_1
_geom_bond_atom_site_label_2
_geom_bond_distance
C1 C9A 1.372(3)
C1 C2 1.384(4)
C1 H1 0.9300
C2 C3 1.367(4)
C2 H2 0.9300
C3 C4 1.379(4)
C3 H3 0.9300
C4 C4A 1.386(3)
C4 H4 0.9300
C4A C9A 1.391(3)
C4A C4B 1.461(3)
C4B C5 1.385(3)
C4B C8A 1.393(3)
C5 C6 1.364(4)
C5 H5 0.9300
C6 C7 1.379(4)
C6 H6 0.9300
C7 C8 1.394(4)
C7 H7 0.9300
C8 C8A 1.368(3)
C8 H8 0.9300
C8A C9 1.526(3)
C9 O 1.429(2)
C9 C10 1.508(3)
C9 C9A 1.518(3)
O C35 1.412(2)
C35 H35A 0.9600
C35 H35B 0.9600
C35 H35C 0.9600
C10 C11 1.341(3)
C10 C14 1.488(3)
C11 C23 1.484(3)
C11 C12 1.529(3)
C23 C28 1.351(3)
C23 C24 1.362(3)
C24 C25 1.384(4)
C24 H24 0.9300
C25 C26 1.336(5)
C25 H25 0.9300
C26 C27 1.338(5)
C26 H26 0.9300
C27 C28 1.401(4)
C27 H27 0.9300
C28 H28 0.9300
C12 C13 1.489(3)
C12 C12A 1.514(3)
C12 C22A 1.518(3)
C12A C15 1.370(3)
C12A C18A 1.392(3)
C15 C16 1.384(4)
C15 H15 0.9300
C16 C17 1.366(6)
C16 H16 0.9300
C17 C18 1.367(6)
C17 H17 0.9300
C18 C18A 1.393(4)
C18 H18 0.9300
C18A C18B 1.453(4)
C18B C22A 1.389(3)
C18B C19 1.392(4)
C19 C20 1.356(6)
C19 H19 0.9300
C20 C21 1.374(6)
C20 H20 0.9300
C21 C22 1.384(4)
C21 H21 0.9300
C22 C22A 1.364(4)
C22 H22 0.9300
C13 C14 1.328(3)
C13 H13 0.9300
C14 C29 1.483(3)
C29 C34 1.377(3)
C29 C30 1.378(3)
C30 C31 1.391(3)
C30 H30 0.9300
C31 C32 1.355(4)
C31 H31 0.9300
C32 C33 1.362(4)
C32 H41 0.9300
C33 C34 1.378(3)
C33 H32 0.9300
C34 H33 0.9300

loop_
_geom_torsion_atom_site_label_1
_geom_torsion_atom_site_label_2
_geom_torsion_atom_site_label_3
_geom_torsion_atom_site_label_4
_geom_torsion
C9A C1 C2 C3 -0.5(4)
C1 C2 C3 C4 0.2(4)
C2 C3 C4 C4A 0.4(4)
C3 C4 C4A C9A -0.7(3)
C3 C4 C4A C4B -179.0(2)
C4 C4A C4B C5 -2.8(4)
C9A C4A C4B C5 178.8(2)
C4 C4A C4B C8A 177.1(2)
C9A C4A C4B C8A -1.3(2)
C8A C4B C5 C6 0.3(4)
C4A C4B C5 C6 -179.8(2)
C4B C5 C6 C7 -1.5(4)
C5 C6 C7 C8 1.6(4)
C6 C7 C8 C8A -0.4(4)
C7 C8 C8A C4B -0.8(3)
C7 C8 C8A C9 177.4(2)
C5 C4B C8A C8 0.9(3)
C4A C4B C8A C8 -179.06(19)
C5 C4B C8A C9 -177.68(18)
C4A C4B C8A C9 2.4(2)
C8 C8A C9 O -61.0(3)
C4B C8A C9 O 117.41(18)
C8 C8A C9 C10 58.6(3)
C4B C8A C9 C10 -123.03(18)
C8 C8A C9 C9A 179.2(2)
C4B C8A C9 C9A -2.4(2)
C2 C1 C9A C4A 0.1(3)
C2 C1 C9A C9 179.4(2)
C4 C4A C9A C1 0.4(3)
C4B C4A C9A C1 179.08(19)
C4 C4A C9A C9 -178.91(18)
C4B C4A C9A C9 -0.3(2)
O C9 C9A C1 62.5(3)
C10 C9 C9A C1 -56.6(3)
C8A C9 C9A C1 -177.7(2)
O C9 C9A C4A -118.25(19)
C10 C9 C9A C4A 122.69(19)
C8A C9 C9A C4A 1.6(2)
C10 C9 O C35 -176.67(18)
C9A C9 O C35 60.2(2)
C8A C9 O C35 -52.7(2)
O C9 C10 C11 -1.7(3)
C9A C9 C10 C11 121.2(2)
C8A C9 C10 C11 -125.0(2)
O C9 C10 C14 178.74(17)
C9A C9 C10 C14 -58.4(3)
C8A C9 C10 C14 55.4(3)
C14 C10 C11 C23 -179.5(2)
C9 C10 C11 C23 0.8(4)
C14 C10 C11 C12 -0.7(2)
C9 C10 C11 C12 179.7(2)
C10 C11 C23 C28 87.2(3)
C12 C11 C23 C28 -91.5(3)
C10 C11 C23 C24 -97.4(3)
C12 C11 C23 C24 83.8(3)
C28 C23 C24 C25 0.4(4)
C11 C23 C24 C25 -175.2(2)
C23 C24 C25 C26 0.4(5)
C24 C25 C26 C27 -1.2(6)
C25 C26 C27 C28 1.3(6)
C24 C23 C28 C27 -0.3(4)
C11 C23 C28 C27 175.2(3)
C26 C27 C28 C23 -0.5(6)
C10 C11 C12 C13 1.6(2)
C23 C11 C12 C13 -179.33(19)
C10 C11 C12 C12A 127.4(2)
C23 C11 C12 C12A -53.6(3)
C10 C11 C12 C22A -118.7(2)
C23 C11 C12 C22A 60.3(3)
C13 C12 C12A C15 55.6(3)
C22A C12 C12A C15 177.4(2)
C11 C12 C12A C15 -62.4(3)
C13 C12 C12A C18A -125.2(2)
C22A C12 C12A C18A -3.4(2)
C11 C12 C12A C18A 116.8(2)
C18A C12A C15 C16 -0.6(4)
C12 C12A C15 C16 178.5(2)
C12A C15 C16 C17 0.4(5)
C15 C16 C17 C18 0.2(7)
C16 C17 C18 C18A -0.7(7)
C15 C12A C18A C18 0.2(4)
C12 C12A C18A C18 -179.1(2)
C15 C12A C18A C18B -177.6(2)
C12 C12A C18A C18B 3.2(2)
C17 C18 C18A C12A 0.5(5)
C17 C18 C18A C18B 177.6(3)
C12A C18A C18B C22A -1.5(3)
C18 C18A C18B C22A -178.8(3)
C12A C18A C18B C19 176.8(3)
C18 C18A C18B C19 -0.5(5)
C22A C18B C19 C20 -0.8(5)
C18A C18B C19 C20 -178.9(3)
C18B C19 C20 C21 1.1(7)
C19 C20 C21 C22 -0.4(7)
C20 C21 C22 C22A -0.7(6)
C21 C22 C22A C18B 1.0(4)
C21 C22 C22A C12 179.9(3)
C19 C18B C22A C22 -0.2(4)
C18A C18B C22A C22 178.3(2)
C19 C18B C22A C12 -179.3(2)
C18A C18B C22A C12 -0.8(3)
C13 C12 C22A C22 -52.2(3)
C12A C12 C22A C22 -176.5(3)
C11 C12 C22A C22 62.1(3)
C13 C12 C22A C18B 126.8(2)
C12A C12 C22A C18B 2.5(2)
C11 C12 C22A C18B -118.9(2)
C12A C12 C13 C14 -126.3(2)
C22A C12 C13 C14 118.1(2)
C11 C12 C13 C14 -2.1(2)
C12 C13 C14 C29 -174.7(2)
C12 C13 C14 C10 1.8(3)
C11 C10 C14 C13 -0.7(3)
C9 C10 C14 C13 178.98(19)
C11 C10 C14 C29 175.6(2)
C9 C10 C14 C29 -4.7(3)
C13 C14 C29 C34 75.7(3)
C10 C14 C29 C34 -100.1(3)
C13 C14 C29 C30 -100.3(3)
C10 C14 C29 C30 83.9(3)
C34 C29 C30 C31 0.7(3)
C14 C29 C30 C31 176.78(19)
C29 C30 C31 C32 -0.7(3)
C30 C31 C32 C33 0.4(4)
C31 C32 C33 C34 -0.1(4)
C30 C29 C34 C33 -0.4(3)
C14 C29 C34 C33 -176.6(2)
C32 C33 C34 C29 0.1(4)

loop_
_cod_related_entry_id
_cod_related_entry_database
_cod_related_entry_code
1 ChemSpider 30659700
